data_7703160
loop_
_publ_author_name
'Ye, Yu'
'Du, Jianfeng'
'Sun, Libo'
'Liu, Yuchuan'
'Wang, Shun'
'Song, Xiaowei'
'Liang, Zhiqiang'

_publ_section_title
;
 Two zinc metal-organic framework isomers based on pyrazine
 tetracarboxylic acid and dipyridinylbenzene for adsorption and separation
 of CO<sub>2</sub> and light hydrocarbons.
;
_journal_issue 4
_journal_name_full 'Dalton transactions (Cambridge, England : 2003)'
_journal_page_first 1135
_journal_page_last 1142
_journal_paper_doi 10.1039/c9dt04305e
_journal_volume 49
_journal_year 2020
_chemical_formula_sum 'C24 H8 N2 O4 Zn'
_chemical_formula_weight 453.69
_space_group_crystal_system monoclinic
_space_group_IT_number 15
_space_group_name_Hall '-C 2yc'
_space_group_name_H-M_alt 'C 1 2/c 1'
_atom_sites_solution_hydrogens geom
_audit_creation_method SHELXL-2014
_audit_update_record
;
2019-06-21 deposited with the CCDC.	2019-12-10 downloaded from the CCDC.
;
_cell_angle_alpha 90
_cell_angle_beta 97.053(7)
_cell_angle_gamma 90
_cell_formula_units_Z 8
_cell_length_a 10.056(2)
_cell_length_b 21.013(5)
_cell_length_c 30.488(7)
_cell_measurement_reflns_used 5714
_cell_measurement_temperature 205(2)
_cell_measurement_theta_max 0.7452
_cell_measurement_theta_min 0.6051
_cell_volume 6394(2)
_computing_cell_refinement 'Bruker SMART'
_computing_data_collection 'Bruker SMART'
_computing_data_reduction 'Bruker SAINT'
_computing_molecular_graphics 'Bruker SHELXTL'
_computing_publication_material 'Bruker SHELXTL'
_computing_structure_refinement 'SHELXL-2014 (Sheldrick, 2014)'
_computing_structure_solution 'Bruker SHELXTL'
_diffrn_ambient_temperature 205(2)
_diffrn_measured_fraction_theta_full 0.980
_diffrn_measured_fraction_theta_max 0.976
_diffrn_measurement_device_type 'CCD area detector'
_diffrn_measurement_method 'phi and omega scans'
_diffrn_radiation_type MoK\a
_diffrn_radiation_wavelength 0.71073
_diffrn_reflns_av_R_equivalents 0.0658
_diffrn_reflns_av_unetI/netI 0.0992
_diffrn_reflns_Laue_measured_fraction_full 0.980
_diffrn_reflns_Laue_measured_fraction_max 0.976
_diffrn_reflns_limit_h_max 11
_diffrn_reflns_limit_h_min -12
_diffrn_reflns_limit_k_max 25
_diffrn_reflns_limit_k_min -21
_diffrn_reflns_limit_l_max 35
_diffrn_reflns_limit_l_min -35
_diffrn_reflns_number 15229
_diffrn_reflns_point_group_measured_fraction_full 0.980
_diffrn_reflns_point_group_measured_fraction_max 0.976
_diffrn_reflns_theta_full 25.242
_diffrn_reflns_theta_max 25.365
_diffrn_reflns_theta_min 2.360
_exptl_absorpt_coefficient_mu 0.790
_exptl_absorpt_correction_type none
_exptl_crystal_colour Colorless
_exptl_crystal_density_diffrn 0.943
_exptl_crystal_description Block
_exptl_crystal_F_000 1824
_refine_diff_density_max 2.382
_refine_diff_density_min -0.785
_refine_diff_density_rms 0.116
_refine_ls_extinction_method none
_refine_ls_goodness_of_fit_ref 1.014
_refine_ls_hydrogen_treatment constr
_refine_ls_matrix_type full
_refine_ls_number_parameters 317
_refine_ls_number_reflns 5714
_refine_ls_number_restraints 156
_refine_ls_restrained_S_all 1.007
_refine_ls_R_factor_all 0.1224
_refine_ls_R_factor_gt 0.0895
_refine_ls_shift/su_max 0.000
_refine_ls_shift/su_mean 0.000
_refine_ls_structure_factor_coef Fsqd
_refine_ls_weighting_details 'w=1/[\s^2^(Fo^2^)+(0.1709P)^2^] where P=(Fo^2^+2Fc^2^)/3'
_refine_ls_weighting_scheme calc
_refine_ls_wR_factor_gt 0.2488
_refine_ls_wR_factor_ref 0.2647
_reflns_Friedel_coverage 0.000
_reflns_number_gt 3605
_reflns_number_total 5714
_reflns_threshold_expression 'I > 2\s(I)'
_cod_data_source_file c9dt04305e2.cif
_cod_data_source_block p
_cod_depositor_comments 'Adding full bibliography for 7703160--7703161.cif.'
_cod_original_cell_volume 6394(3)
_cod_original_sg_symbol_H-M 'C 2/c'
_cod_database_code 7703160
_shelx_space_group_comment
;
The symmetry employed for this shelxl refinement is uniquely defined
by the following loop, which should always be used as a source of
symmetry information in preference to the above space-group names.
They are only intended as comments.
;
_shelxl_version_number 2014-3
_platon_squeeze_void_probe_radius 1.20

loop_
_space_group_symop_operation_xyz
'x, y, z'
'-x, y, -z+1/2'
'x+1/2, y+1/2, z'
'-x+1/2, y+1/2, -z+1/2'
'-x, -y, -z'
'x, -y, z-1/2'
'-x+1/2, -y+1/2, -z'
'x+1/2, -y+1/2, z-1/2'

loop_
_atom_site_label
_atom_site_type_symbol
_atom_site_fract_x
_atom_site_fract_y
_atom_site_fract_z
_atom_site_U_iso_or_equiv
_atom_site_adp_type
_atom_site_occupancy
_atom_site_site_symmetry_order
_atom_site_calc_flag
_atom_site_refinement_flags_posn
_atom_site_refinement_flags_adp
_atom_site_refinement_flags_occupancy
Zn1 Zn 0.62258(7) 0.21423(3) 0.49562(2) 0.0293(3) Uani 1 1 d . . .
O1 O 0.7539(5) 0.1619(2) 0.53751(17) 0.0529(13) Uani 1 1 d . . .
O2 O 0.5997(5) 0.2712(2) 0.54806(16) 0.0498(13) Uani 1 1 d . . .
O3 O 0.5525(5) 0.2833(2) 0.45223(16) 0.0499(13) Uani 1 1 d . . .
O4 O 0.7086(5) 0.1735(2) 0.44592(17) 0.0562(14) Uani 1 1 d . . .
N1 N 0.5000 0.5506(4) 0.7500 0.0430(19) Uani 1 2 d S T P
N2 N 0.5000 0.4198(4) 0.7500 0.047(2) Uani 1 2 d S T P
N3 N 0.4576(5) 0.1582(2) 0.49610(19) 0.0423(14) Uani 1 1 d . . .
C1 C 0.6799(8) 0.3118(3) 0.5666(2) 0.0448(17) Uani 1 1 d . . .
C2 C 0.6406(7) 0.3460(3) 0.6059(2) 0.0394(16) Uani 1 1 d . . .
C3 C 0.5349(9) 0.3266(4) 0.6266(2) 0.062(2) Uani 1 1 d . . .
H3 H 0.4876 0.2899 0.6164 0.074 Uiso 1 1 calc R U .
C4 C 0.4955(8) 0.3588(3) 0.6618(2) 0.055(2) Uani 1 1 d . . .
H4 H 0.4250 0.3430 0.6762 0.065 Uiso 1 1 calc R U .
C5 C 0.5597(8) 0.4149(3) 0.6761(2) 0.0439(17) Uani 1 1 d . . .
C6 C 0.5183(7) 0.4518(3) 0.7134(2) 0.0407(16) Uani 1 1 d . . .
C7 C 0.5043(7) 0.5179(3) 0.7123(2) 0.0421(17) Uani 1 1 d . . .
C8 C 0.6653(8) 0.4357(3) 0.6552(2) 0.0521(19) Uani 1 1 d . . .
H8 H 0.7091 0.4739 0.6643 0.063 Uiso 1 1 calc R U .
C9 C 0.7083(8) 0.4010(4) 0.6206(2) 0.0530(19) Uani 1 1 d . . .
H9 H 0.7827 0.4148 0.6073 0.064 Uiso 1 1 calc R U .
C10 C 0.3940(8) 0.5342(3) 0.6360(2) 0.057(2) Uani 1 1 d . . .
H10 H 0.3568 0.4933 0.6374 0.069 Uiso 1 1 calc R U .
C11 C 0.5366(8) 0.6153(4) 0.6679(2) 0.057(2) Uani 1 1 d . . .
H11 H 0.5945 0.6317 0.6918 0.069 Uiso 1 1 calc R U .
C12 C 0.6308(8) 0.3267(3) 0.4433(2) 0.0462(18) Uani 1 1 d . . .
C13 C 0.5833(7) 0.3698(3) 0.4041(2) 0.0435(17) Uani 1 1 d . . .
C14 C 0.4935(8) 0.3488(4) 0.3700(2) 0.057(2) Uani 1 1 d . . .
H14 H 0.4514 0.3092 0.3723 0.068 Uiso 1 1 calc R U .
C15 C 0.6410(8) 0.4288(3) 0.4008(2) 0.0517(19) Uani 1 1 d . . .
H15 H 0.7043 0.4437 0.4238 0.062 Uiso 1 1 calc R U .
C16 C 0.2291(15) 0.1325(9) 0.4742(8) 0.077(4) Uani 0.5 1 d . U P
C17 C 0.2302(6) 0.0807(3) 0.4994(2) 0.0402(15) Uani 1 1 d . U .
C18 C 0.1130(6) 0.0391(3) 0.4998(2) 0.0390(16) Uani 1 1 d . . .
C19 C 0.4824(7) 0.5558(3) 0.6708(2) 0.0409(16) Uani 1 1 d . . .
C20 C 0.3497(15) 0.1663(9) 0.4702(8) 0.082(5) Uani 0.5 1 d . U P
C21 C 0.3480(15) 0.1782(8) 0.5119(9) 0.079(4) Uani 0.5 1 d . U P
C22 C 0.2323(16) 0.1416(8) 0.5137(8) 0.074(4) Uani 0.5 1 d . U P
C23 C 0.3493(14) 0.0577(8) 0.4881(8) 0.071(4) Uani 0.5 1 d . U P
C24 C 0.4580(15) 0.0976(8) 0.4854(7) 0.067(4) Uani 0.5 1 d . U P
C25 C 0.4593(15) 0.1068(9) 0.5245(7) 0.074(4) Uani 0.5 1 d . U P
C26 C 0.3475(16) 0.0704(9) 0.5289(7) 0.073(4) Uani 0.5 1 d . U P
C27 C -0.0164(7) 0.0631(4) 0.4881(3) 0.058(2) Uani 1 1 d . . .
C28 C 0.1274(7) -0.0254(4) 0.5125(3) 0.065(2) Uani 1 1 d . . .

loop_
_atom_site_aniso_label
_atom_site_aniso_U_11
_atom_site_aniso_U_22
_atom_site_aniso_U_33
_atom_site_aniso_U_23
_atom_site_aniso_U_13
_atom_site_aniso_U_12
Zn1 0.0345(4) 0.0223(4) 0.0315(5) -0.0004(3) 0.0061(3) -0.0063(3)
O1 0.057(3) 0.041(3) 0.058(3) 0.007(2) -0.005(3) 0.003(2)
O2 0.072(3) 0.028(3) 0.051(3) -0.012(2) 0.014(3) -0.003(2)
O3 0.065(3) 0.037(3) 0.047(3) 0.013(2) 0.002(2) -0.003(2)
O4 0.059(3) 0.056(4) 0.057(3) -0.015(3) 0.020(3) 0.003(3)
N1 0.066(5) 0.031(4) 0.033(5) 0.000 0.006(4) 0.000
N2 0.083(6) 0.035(5) 0.026(4) 0.000 0.022(4) 0.000
N3 0.042(3) 0.026(3) 0.061(4) 0.000(3) 0.014(3) -0.009(2)
C1 0.067(5) 0.029(4) 0.039(4) 0.002(3) 0.006(4) 0.012(4)
C2 0.052(4) 0.043(4) 0.026(4) -0.008(3) 0.014(3) -0.001(3)
C3 0.099(6) 0.051(5) 0.041(5) -0.023(4) 0.032(4) -0.025(4)
C4 0.078(5) 0.037(4) 0.055(5) -0.011(3) 0.036(4) -0.021(4)
C5 0.074(5) 0.039(4) 0.021(4) -0.001(3) 0.014(3) 0.000(3)
C6 0.059(4) 0.027(4) 0.037(4) -0.001(3) 0.011(3) -0.004(3)
C7 0.067(5) 0.040(4) 0.020(4) 0.003(3) 0.006(3) -0.002(3)
C8 0.068(5) 0.036(4) 0.055(5) -0.013(3) 0.017(4) -0.012(4)
C9 0.062(5) 0.052(5) 0.048(5) -0.008(4) 0.023(4) -0.010(4)
C10 0.095(6) 0.030(4) 0.043(5) 0.008(3) -0.010(4) -0.018(4)
C11 0.082(6) 0.047(5) 0.037(4) 0.009(3) -0.013(4) -0.015(4)
C12 0.063(5) 0.030(4) 0.045(5) 0.000(3) 0.007(4) 0.007(3)
C13 0.064(4) 0.030(4) 0.035(4) 0.009(3) 0.001(3) 0.008(3)
C14 0.075(5) 0.035(4) 0.058(5) 0.014(4) -0.003(4) -0.017(4)
C15 0.064(5) 0.046(5) 0.040(4) 0.006(3) -0.010(3) -0.012(4)
C16 0.034(6) 0.060(9) 0.129(10) 0.050(8) -0.016(7) -0.034(5)
C17 0.035(3) 0.032(4) 0.053(4) 0.002(3) 0.006(3) -0.007(3)
C18 0.030(3) 0.028(4) 0.059(5) 0.007(3) 0.006(3) -0.011(3)
C19 0.056(4) 0.035(4) 0.032(4) 0.003(3) 0.010(3) 0.004(3)
C20 0.028(7) 0.078(9) 0.134(11) 0.051(8) -0.014(8) -0.036(6)
C21 0.031(7) 0.041(6) 0.167(13) -0.017(8) 0.028(8) -0.024(5)
C22 0.038(6) 0.040(7) 0.149(11) -0.017(8) 0.028(8) -0.020(5)
C23 0.028(6) 0.044(6) 0.144(11) -0.017(7) 0.023(7) -0.021(5)
C24 0.036(6) 0.037(7) 0.133(11) -0.023(8) 0.026(7) -0.022(5)
C25 0.035(6) 0.066(9) 0.113(10) 0.025(8) -0.019(7) -0.024(5)
C26 0.048(7) 0.062(8) 0.105(9) 0.032(7) -0.014(7) -0.032(6)
C27 0.034(4) 0.044(4) 0.094(6) 0.014(4) 0.004(4) -0.009(3)
C28 0.048(4) 0.047(5) 0.098(7) 0.021(5) -0.002(4) -0.017(4)

loop_
_atom_type_symbol
_atom_type_description
_atom_type_scat_dispersion_real
_atom_type_scat_dispersion_imag
_atom_type_scat_source
C C 0.0033 0.0016 'International Tables Vol C Tables 4.2.6.8 and 6.1.1.4'
H H 0.0000 0.0000 'International Tables Vol C Tables 4.2.6.8 and 6.1.1.4'
N N 0.0061 0.0033 'International Tables Vol C Tables 4.2.6.8 and 6.1.1.4'
O O 0.0106 0.0060 'International Tables Vol C Tables 4.2.6.8 and 6.1.1.4'
Zn Zn 0.2839 1.4301 'International Tables Vol C Tables 4.2.6.8 and 6.1.1.4'

loop_
_geom_angle_atom_site_label_1
_geom_angle_atom_site_label_2
_geom_angle_atom_site_label_3
_geom_angle
_geom_angle_site_symmetry_1
_geom_angle_site_symmetry_3
O4 Zn1 O3 87.7(2) . .
O4 Zn1 O2 159.6(2) . .
O3 Zn1 O2 91.6(2) . .
O4 Zn1 N3 100.6(2) . .
O3 Zn1 N3 101.5(2) . .
O2 Zn1 N3 99.4(2) . .
O4 Zn1 O1 86.4(2) . .
O3 Zn1 O1 159.8(2) . .
O2 Zn1 O1 87.3(2) . .
N3 Zn1 O1 98.6(2) . .
O4 Zn1 Zn1 80.62(16) . 7_656
O3 Zn1 Zn1 85.58(15) . 7_656
O2 Zn1 Zn1 79.05(15) . 7_656
N3 Zn1 Zn1 172.78(17) . 7_656
O1 Zn1 Zn1 74.35(15) . 7_656
C12 O1 Zn1 132.7(5) 7_656 .
C1 O2 Zn1 128.6(5) . .
C12 O3 Zn1 118.9(5) . .
C1 O4 Zn1 126.7(5) 7_656 .
C7 N1 C7 118.5(8) . 2_656
C6 N2 C6 119.5(8) 2_656 .
C20 N3 C24 90.2(13) . .
C20 N3 C21 60.0(13) . .
C24 N3 C21 115.2(10) . .
C20 N3 C25 115.9(10) . .
C24 N3 C25 53.0(11) . .
C21 N3 C25 88.2(13) . .
C20 N3 Zn1 123.4(8) . .
C24 N3 Zn1 122.1(7) . .
C21 N3 Zn1 122.3(7) . .
C25 N3 Zn1 120.6(7) . .
O2 C1 O4 124.9(7) . 7_656
O2 C1 C2 117.9(7) . .
O4 C1 C2 117.2(7) 7_656 .
C3 C2 C9 118.5(6) . .
C3 C2 C1 121.8(6) . .
C9 C2 C1 119.5(6) . .
C2 C3 C4 122.2(7) . .
C3 C4 C5 119.9(7) . .
C8 C5 C4 118.6(6) . .
C8 C5 C6 119.8(6) . .
C4 C5 C6 121.6(6) . .
N2 C6 C7 119.8(6) . .
N2 C6 C5 117.4(6) . .
C7 C6 C5 122.7(6) . .
N1 C7 C6 120.1(6) . .
N1 C7 C19 115.9(6) . .
C6 C7 C19 123.8(6) . .
C5 C8 C9 120.9(7) . .
C2 C9 C8 119.7(7) . .
C19 C10 C15 121.3(7) . 5_666
C19 C11 C14 120.2(7) . 5_666
O1 C12 O3 127.1(7) 7_656 .
O1 C12 C13 115.7(6) 7_656 .
O3 C12 C13 117.1(7) . .
C14 C13 C15 118.8(6) . .
C14 C13 C12 121.2(6) . .
C15 C13 C12 119.7(7) . .
C13 C14 C11 121.1(7) . 5_666
C10 C15 C13 120.0(7) 5_666 .
C22 C16 C17 63.9(12) . .
C22 C16 C20 95.1(18) . .
C17 C16 C20 120.8(14) . .
C22 C16 C21 50.1(12) . .
C17 C16 C21 96.3(13) . .
C20 C16 C21 45.0(11) . .
C22 C16 C23 88.4(14) . .
C17 C16 C23 43.3(8) . .
C20 C16 C23 84.9(12) . .
C21 C16 C23 87.0(10) . .
C16 C17 C22 53.9(11) . .
C16 C17 C23 95.2(12) . .
C22 C17 C23 115.8(10) . .
C16 C17 C26 116.1(10) . .
C22 C17 C26 87.7(13) . .
C23 C17 C26 54.4(11) . .
C16 C17 C18 122.8(8) . .
C22 C17 C18 122.9(8) . .
C23 C17 C18 121.1(8) . .
C26 C17 C18 120.8(8) . .
C27 C18 C28 118.5(6) . .
C27 C18 C17 120.3(6) . .
C28 C18 C17 121.2(6) . .
C11 C19 C10 118.5(6) . .
C11 C19 C7 121.5(6) . .
C10 C19 C7 119.6(6) . .
N3 C20 C21 62.0(12) . .
N3 C20 C16 123.3(15) . .
C21 C20 C16 84.1(17) . .
N3 C20 C24 45.8(9) . .
C21 C20 C24 89.0(14) . .
C16 C20 C24 94.1(12) . .
N3 C20 C22 94.7(14) . .
C21 C20 C22 45.8(11) . .
C16 C20 C22 38.4(11) . .
C24 C20 C22 90.5(11) . .
C20 C21 N3 58.0(12) . .
C20 C21 C22 92.6(16) . .
N3 C21 C22 124.9(15) . .
C20 C21 C16 50.9(11) . .
N3 C21 C16 96.5(14) . .
C22 C21 C16 41.8(10) . .
C20 C21 C25 88.1(14) . .
N3 C21 C25 47.2(9) . .
C22 C21 C25 91.7(13) . .
C16 C21 C25 92.0(11) . .
C16 C22 C17 62.2(12) . .
C16 C22 C21 88.1(17) . .
C17 C22 C21 119.1(14) . .
C16 C22 C26 93.3(15) . .
C17 C22 C26 47.4(9) . .
C21 C22 C26 87.6(12) . .
C16 C22 C20 46.6(11) . .
C17 C22 C20 91.0(13) . .
C21 C22 C20 41.6(11) . .
C26 C22 C20 88.5(11) . .
C26 C23 C17 64.2(12) . .
C26 C23 C24 92.2(16) . .
C17 C23 C24 121.2(14) . .
C26 C23 C25 50.0(11) . .
C17 C23 C25 97.7(13) . .
C24 C23 C25 42.2(10) . .
C26 C23 C16 87.8(14) . .
C17 C23 C16 41.6(8) . .
C24 C23 C16 88.3(12) . .
C25 C23 C16 89.4(11) . .
C25 C24 N3 66.4(13) . .
C25 C24 C23 87.1(16) . .
N3 C24 C23 122.9(14) . .
C25 C24 C20 93.3(15) . .
N3 C24 C20 44.0(8) . .
C23 C24 C20 92.5(12) . .
C25 C24 C26 45.6(11) . .
N3 C24 C26 95.5(12) . .
C23 C24 C26 41.5(10) . .
C20 C24 C26 91.9(11) . .
C24 C25 C26 95.7(17) . .
C24 C25 N3 60.6(12) . .
C26 C25 N3 123.1(14) . .
C24 C25 C23 50.7(11) . .
C26 C25 C23 45.1(11) . .
N3 C25 C23 96.0(13) . .
C24 C25 C21 89.6(15) . .
C26 C25 C21 89.4(12) . .
N3 C25 C21 44.7(8) . .
C23 C25 C21 91.6(11) . .
C23 C26 C25 84.9(16) . .
C23 C26 C17 61.3(11) . .
C25 C26 C17 118.7(14) . .
C23 C26 C22 90.5(14) . .
C25 C26 C22 91.1(12) . .
C17 C26 C22 44.9(8) . .
C23 C26 C24 46.3(10) . .
C25 C26 C24 38.7(10) . .
C17 C26 C24 91.3(12) . .
C22 C26 C24 89.1(10) . .
C28 C27 C18 121.7(7) 5_556 .
C27 C28 C18 119.7(7) 5_556 .

loop_
_geom_bond_atom_site_label_1
_geom_bond_atom_site_label_2
_geom_bond_distance
_geom_bond_site_symmetry_2
Zn1 O4 2.025(5) .
Zn1 O3 2.031(5) .
Zn1 O2 2.033(5) .
Zn1 N3 2.036(5) .
Zn1 O1 2.042(5) .
Zn1 Zn1 2.9548(14) 7_656
O1 C12 1.256(9) 7_656
O2 C1 1.260(9) .
O3 C12 1.257(8) .
O4 C1 1.265(9) 7_656
N1 C7 1.343(8) .
N1 C7 1.343(8) 2_656
N2 C6 1.334(7) 2_656
N2 C6 1.334(7) .
N3 C20 1.273(17) .
N3 C24 1.314(16) .
N3 C21 1.324(18) .
N3 C25 1.382(18) .
C1 O4 1.265(8) 7_656
C1 C2 1.491(9) .
C2 C3 1.363(10) .
C2 C9 1.388(10) .
C3 C4 1.368(9) .
C4 C5 1.388(10) .
C5 C8 1.377(10) .
C5 C6 1.478(9) .
C6 C7 1.396(9) .
C7 C19 1.490(9) .
C8 C9 1.394(9) .
C10 C19 1.375(10) .
C10 C15 1.376(9) 5_666
C11 C19 1.371(10) .
C11 C14 1.383(9) 5_666
C12 O1 1.256(9) 7_656
C12 C13 1.528(9) .
C13 C14 1.364(10) .
C13 C15 1.377(10) .
C14 C11 1.383(9) 5_666
C15 C10 1.376(9) 5_666
C16 C22 1.22(2) .
C16 C17 1.331(17) .
C16 C20 1.424(18) .
C16 C21 1.83(3) .
C16 C23 2.00(3) .
C17 C22 1.352(18) .
C17 C23 1.374(17) .
C17 C26 1.410(18) .
C17 C18 1.469(8) .
C18 C27 1.400(9) .
C18 C28 1.412(10) .
C20 C21 1.30(3) .
C20 C24 1.83(3) .
C20 C22 1.95(3) .
C21 C22 1.40(2) .
C21 C25 1.88(3) .
C22 C26 1.91(3) .
C23 C26 1.27(2) .
C23 C24 1.390(19) .
C23 C25 1.79(2) .
C24 C25 1.21(2) .
C24 C26 1.92(3) .
C25 C26 1.38(2) .
C27 C28 1.367(9) 5_556
C28 C27 1.367(9) 5_556

loop_
_platon_squeeze_void_nr
_platon_squeeze_void_average_x
_platon_squeeze_void_average_y
_platon_squeeze_void_average_z
_platon_squeeze_void_volume
_platon_squeeze_void_count_electrons
_platon_squeeze_void_content
1 0.042 0.518 0.250 1459 325 ' '
2 0.041 0.480 0.750 1460 325 ' '
